data_2233122
loop_
_publ_author_name
'Ren, Chang-Yue'
'Hou, Guang-Feng'
'Yu, Ying-Hui'
'Gao, Jin-Sheng'

_publ_section_title
;
 Ethane-1,2-diaminium (<i>R</i>)-2-[4-(1-carboxylatoethoxy)phenoxy]acetate
;
_journal_coeditor_code CV5213
_journal_issue 1
_journal_name_full 'Acta Crystallographica Section E'
_journal_page_first o223
_journal_paper_doi 10.1107/S1600536811054535
_journal_volume 68
_journal_year 2012
_chemical_formula_iupac 'C2 H10 N2 2+, C11 H10 O6 2-'
_chemical_formula_moiety 'C2 H10 N2 2+, C11 H10 O6 2-'
_chemical_formula_sum 'C13 H20 N2 O6'
_chemical_formula_weight 300.31
_chemical_name_systematic
;
Ethane-1,2-diaminium (<i>R</i>)-2-[4-(1-carboxylatoethoxy)phenoxy]acetate
;
_space_group_IT_number 4
_symmetry_cell_setting monoclinic
_symmetry_space_group_name_Hall 'P 2yb'
_symmetry_space_group_name_H-M 'P 1 21 1'
_atom_sites_solution_hydrogens geom
_atom_sites_solution_primary direct
_atom_sites_solution_secondary difmap
_audit_creation_method SHELXL-97
_cell_angle_alpha 90.00
_cell_angle_beta 99.30(3)
_cell_angle_gamma 90.00
_cell_formula_units_Z 2
_cell_length_a 10.066(2)
_cell_length_b 6.7887(14)
_cell_length_c 11.050(2)
_cell_measurement_reflns_used 4706
_cell_measurement_temperature 293(2)
_cell_measurement_theta_max 27.57
_cell_measurement_theta_min 2.99
_cell_volume 745.2(3)
_computing_cell_refinement 'RAPID-AUTO (Rigaku, 1998)'
_computing_data_collection 'RAPID-AUTO (Rigaku, 1998)'
_computing_data_reduction 'CrystalClear (Rigaku/MSC, 2002)'
_computing_molecular_graphics 'SHELXTL (Sheldrick, 2008)'
_computing_publication_material 'SHELXL97 (Sheldrick, 2008)'
_computing_structure_refinement 'SHELXL97 (Sheldrick, 2008)'
_computing_structure_solution 'SHELXS97 (Sheldrick, 2008)'
_diffrn_ambient_temperature 293(2)
_diffrn_measured_fraction_theta_full 0.998
_diffrn_measured_fraction_theta_max 0.998
_diffrn_measurement_device_type 'Rigaku R-AXIS RAPID'
_diffrn_measurement_method '\w scan'
_diffrn_radiation_monochromator graphite
_diffrn_radiation_source 'fine-focus sealed tube'
_diffrn_radiation_type MoK\a
_diffrn_radiation_wavelength 0.71073
_diffrn_reflns_av_R_equivalents 0.0657
_diffrn_reflns_av_sigmaI/netI 0.0911
_diffrn_reflns_limit_h_max 12
_diffrn_reflns_limit_h_min -13
_diffrn_reflns_limit_k_max 8
_diffrn_reflns_limit_k_min -8
_diffrn_reflns_limit_l_max 14
_diffrn_reflns_limit_l_min -14
_diffrn_reflns_number 7250
_diffrn_reflns_theta_full 27.48
_diffrn_reflns_theta_max 27.48
_diffrn_reflns_theta_min 2.99
_diffrn_standards_decay_% 0
_diffrn_standards_interval_count 0
_diffrn_standards_interval_time 0
_diffrn_standards_number 0
_exptl_absorpt_coefficient_mu 0.106
_exptl_absorpt_correction_T_max 0.9938
_exptl_absorpt_correction_T_min 0.9369
_exptl_absorpt_correction_type multi-scan
_exptl_absorpt_process_details '(ABSCOR; Higashi, 1995)'
_exptl_crystal_colour colorless
_exptl_crystal_density_diffrn 1.338
_exptl_crystal_density_method 'not measured'
_exptl_crystal_description needle
_exptl_crystal_F_000 320
_exptl_crystal_size_max 0.62
_exptl_crystal_size_mid 0.10
_exptl_crystal_size_min 0.06
_refine_diff_density_max 0.399
_refine_diff_density_min -0.210
_refine_ls_extinction_method none
_refine_ls_goodness_of_fit_ref 1.006
_refine_ls_hydrogen_treatment mixed
_refine_ls_matrix_type full
_refine_ls_number_parameters 209
_refine_ls_number_reflns 3288
_refine_ls_number_restraints 7
_refine_ls_restrained_S_all 1.005
_refine_ls_R_factor_all 0.1247
_refine_ls_R_factor_gt 0.0662
_refine_ls_shift/su_max 0.000
_refine_ls_shift/su_mean 0.000
_refine_ls_structure_factor_coef Fsqd
_refine_ls_weighting_details 'calc w=1/[\s^2^(Fo^2^)+(0.0810P)^2^] where P=(Fo^2^+2Fc^2^)/3'
_refine_ls_weighting_scheme calc
_refine_ls_wR_factor_gt 0.1500
_refine_ls_wR_factor_ref 0.1764
_reflns_number_gt 1855
_reflns_number_total 3288
_reflns_threshold_expression I>2sigma(I)
_cod_data_source_file cv5213.cif
_cod_data_source_block I
_cod_original_sg_symbol_H-M 'P 21'
_cod_database_code 2233122
_cod_database_fobs_code 2233122

loop_
_symmetry_equiv_pos_as_xyz
'x, y, z'
'-x, y+1/2, -z'

loop_
_atom_site_type_symbol
_atom_site_label
_atom_site_fract_x
_atom_site_fract_y
_atom_site_fract_z
_atom_site_U_iso_or_equiv
_atom_site_adp_type
_atom_site_calc_flag
_atom_site_refinement_flags
_atom_site_occupancy
_atom_site_symmetry_multiplicity
C C1 0.2605(4) 0.7401(6) 0.3560(4) 0.0435(9) Uani d . 1 1
C C2 0.3465(5) 0.8903(5) 0.3366(4) 0.0501(11) Uani d . 1 1
H H2 0.3145 1.0187 0.3261 0.060 Uiso calc R 1 1
C C3 0.4808(4) 0.8504(6) 0.3325(4) 0.0505(11) Uani d . 1 1
H H3 0.5387 0.9525 0.3199 0.061 Uiso calc R 1 1
C C4 0.5296(4) 0.6592(6) 0.3471(4) 0.0481(10) Uani d . 1 1
C C5 0.4409(4) 0.5082(6) 0.3668(4) 0.0508(11) Uani d . 1 1
H H5 0.4718 0.3790 0.3761 0.061 Uiso calc R 1 1
C C6 0.3102(5) 0.5494(6) 0.3723(4) 0.0506(10) Uani d . 1 1
H H6 0.2528 0.4481 0.3872 0.061 Uiso calc R 1 1
C C7 0.0731(4) 0.9589(6) 0.3553(4) 0.0491(10) Uani d . 1 1
H H7 0.1321 1.0400 0.4148 0.059 Uiso calc R 1 1
C C8 0.0612(4) 1.0535(6) 0.2292(4) 0.0462(10) Uani d . 1 1
C C9 -0.0588(6) 0.9415(10) 0.3946(6) 0.0858(17) Uani d . 1 1
H H9A -0.0492 0.8721 0.4712 0.129 Uiso calc R 1 1
H H9B -0.1191 0.8704 0.3337 0.129 Uiso calc R 1 1
H H9C -0.0945 1.0705 0.4045 0.129 Uiso calc R 1 1
C C10 0.7100(5) 0.4428(7) 0.3237(4) 0.0550(11) Uani d . 1 1
H H10A 0.6920 0.3635 0.3922 0.066 Uiso calc R 1 1
H H10B 0.8068 0.4469 0.3267 0.066 Uiso calc R 1 1
C C11 0.6471(4) 0.3445(6) 0.2061(4) 0.0477(10) Uani d . 1 1
C C12 0.2339(4) 0.5461(6) 0.0488(4) 0.0479(10) Uani d . 1 1
H H12A 0.3012 0.5738 0.1200 0.057 Uiso calc R 1 1
H H12B 0.2407 0.6461 -0.0126 0.057 Uiso calc R 1 1
C C13 0.2592(4) 0.3446(6) -0.0019(4) 0.0519(11) Uani d . 1 1
H H13A 0.2658 0.2478 0.0634 0.062 Uiso calc R 1 1
H H13B 0.1838 0.3085 -0.0642 0.062 Uiso calc R 1 1
N N1 0.0972(3) 0.5515(5) 0.0840(3) 0.0455(8) Uani d D 1 1
H H31 0.025(3) 0.541(8) 0.024(3) 0.068 Uiso d D 1 1
H H32 0.086(5) 0.678(3) 0.106(4) 0.068 Uiso d D 1 1
H H33 0.066(4) 0.455(5) 0.128(4) 0.068 Uiso d D 1 1
N N2 0.3835(4) 0.3422(5) -0.0555(3) 0.0475(8) Uani d D 1 1
H H34 0.446(4) 0.367(8) 0.010(3) 0.071 Uiso d D 1 1
H H35 0.392(5) 0.237(5) -0.103(4) 0.071 Uiso d D 1 1
H H36 0.369(5) 0.441(5) -0.111(4) 0.071 Uiso d D 1 1
O O1 0.1245(3) 0.7630(4) 0.3592(3) 0.0525(8) Uani d . 1 1
O O2 0.0518(4) 1.2367(4) 0.2264(3) 0.0759(11) Uani d . 1 1
O O3 0.0581(3) 0.9464(4) 0.1361(3) 0.0542(7) Uani d . 1 1
O O4 0.6629(3) 0.6369(4) 0.3379(3) 0.0578(8) Uani d . 1 1
O O5 0.5970(3) 0.4524(4) 0.1170(3) 0.0576(8) Uani d . 1 1
O O6 0.6516(4) 0.1649(5) 0.2056(3) 0.0761(11) Uani d . 1 1

loop_
_atom_site_aniso_label
_atom_site_aniso_U_11
_atom_site_aniso_U_22
_atom_site_aniso_U_33
_atom_site_aniso_U_12
_atom_site_aniso_U_13
_atom_site_aniso_U_23
C1 0.057(3) 0.043(2) 0.032(2) -0.006(2) 0.0121(18) -0.0019(17)
C2 0.075(3) 0.0274(19) 0.047(3) -0.0075(18) 0.009(2) -0.0032(16)
C3 0.058(3) 0.044(2) 0.051(3) -0.010(2) 0.013(2) -0.008(2)
C4 0.062(3) 0.042(2) 0.040(2) -0.007(2) 0.005(2) -0.0107(19)
C5 0.065(3) 0.050(3) 0.038(2) -0.001(2) 0.011(2) 0.0002(18)
C6 0.068(3) 0.040(2) 0.045(3) -0.012(2) 0.011(2) 0.001(2)
C7 0.057(2) 0.047(2) 0.048(3) -0.005(2) 0.020(2) -0.002(2)
C8 0.051(2) 0.038(2) 0.052(3) -0.004(2) 0.014(2) 0.0020(19)
C9 0.085(4) 0.080(4) 0.100(5) 0.011(3) 0.038(3) 0.022(3)
C10 0.061(3) 0.051(2) 0.053(3) 0.001(2) 0.009(2) -0.005(2)
C11 0.063(3) 0.042(2) 0.040(3) -0.006(2) 0.013(2) 0.001(2)
C12 0.058(3) 0.045(2) 0.041(2) -0.003(2) 0.0112(19) -0.004(2)
C13 0.053(3) 0.046(2) 0.059(3) -0.0021(19) 0.014(2) -0.009(2)
N1 0.052(2) 0.0373(17) 0.048(2) 0.0015(17) 0.0123(16) -0.0024(17)
N2 0.057(2) 0.0417(18) 0.043(2) 0.0041(18) 0.0071(17) -0.0041(16)
O1 0.0629(18) 0.0382(14) 0.060(2) 0.0010(14) 0.0213(15) 0.0086(13)
O2 0.118(3) 0.0369(17) 0.079(3) -0.0101(18) 0.033(2) 0.0051(15)
O3 0.0700(19) 0.0511(16) 0.0407(18) 0.0024(15) 0.0066(14) -0.0018(14)
O4 0.0515(17) 0.0547(18) 0.067(2) -0.0070(15) 0.0098(15) -0.0218(15)
O5 0.076(2) 0.0496(16) 0.0442(18) -0.0125(16) 0.0013(15) 0.0015(15)
O6 0.125(3) 0.0359(17) 0.072(2) -0.0122(19) 0.027(2) -0.0036(15)

loop_
_atom_type_symbol
_atom_type_description
_atom_type_scat_dispersion_real
_atom_type_scat_dispersion_imag
_atom_type_scat_source
C C 0.0033 0.0016 'International Tables Vol C Tables 4.2.6.8 and 6.1.1.4'
H H 0.0000 0.0000 'International Tables Vol C Tables 4.2.6.8 and 6.1.1.4'
N N 0.0061 0.0033 'International Tables Vol C Tables 4.2.6.8 and 6.1.1.4'
O O 0.0106 0.0060 'International Tables Vol C Tables 4.2.6.8 and 6.1.1.4'

loop_
_geom_angle_atom_site_label_1
_geom_angle_atom_site_label_2
_geom_angle_atom_site_label_3
_geom_angle
C2 C1 O1 124.8(4)
C2 C1 C6 119.2(4)
O1 C1 C6 116.0(4)
C1 C2 C3 120.1(4)
C1 C2 H2 120.0
C3 C2 H2 120.0
C2 C3 C4 120.5(4)
C2 C3 H3 119.7
C4 C3 H3 119.7
O4 C4 C3 115.3(4)
O4 C4 C5 126.0(4)
C3 C4 C5 118.8(4)
C6 C5 C4 120.2(4)
C6 C5 H5 119.9
C4 C5 H5 119.9
C5 C6 C1 121.2(4)
C5 C6 H6 119.4
C1 C6 H6 119.4
O1 C7 C9 104.9(4)
O1 C7 C8 113.3(4)
C9 C7 C8 111.3(4)
O1 C7 H7 109.0
C9 C7 H7 109.0
C8 C7 H7 109.0
O2 C8 O3 124.5(4)
O2 C8 C7 116.0(4)
O3 C8 C7 119.6(4)
C7 C9 H9A 109.5
C7 C9 H9B 109.5
H9A C9 H9B 109.5
C7 C9 H9C 109.5
H9A C9 H9C 109.5
H9B C9 H9C 109.5
O4 C10 C11 113.9(4)
O4 C10 H10A 108.8
C11 C10 H10A 108.8
O4 C10 H10B 108.8
C11 C10 H10B 108.8
H10A C10 H10B 107.7
O6 C11 O5 125.9(4)
O6 C11 C10 115.8(4)
O5 C11 C10 118.3(4)
N1 C12 C13 109.6(3)
N1 C12 H12A 109.7
C13 C12 H12A 109.7
N1 C12 H12B 109.7
C13 C12 H12B 109.7
H12A C12 H12B 108.2
N2 C13 C12 111.3(3)
N2 C13 H13A 109.4
C12 C13 H13A 109.4
N2 C13 H13B 109.4
C12 C13 H13B 109.4
H13A C13 H13B 108.0
C12 N1 H31 119(3)
C12 N1 H32 105(3)
H31 N1 H32 99(4)
C12 N1 H33 122(3)
H31 N1 H33 91(4)
H32 N1 H33 118(5)
C13 N2 H34 102(3)
C13 N2 H35 114(3)
H34 N2 H35 120(5)
C13 N2 H36 102(3)
H34 N2 H36 115(5)
H35 N2 H36 102(4)
C1 O1 C7 117.4(3)
C4 O4 C10 117.4(3)

loop_
_geom_bond_atom_site_label_1
_geom_bond_atom_site_label_2
_geom_bond_distance
C1 C2 1.377(6)
C1 O1 1.384(5)
C1 C6 1.389(6)
C2 C3 1.387(6)
C2 H2 0.9300
C3 C4 1.387(6)
C3 H3 0.9300
C4 O4 1.371(5)
C4 C5 1.399(6)
C5 C6 1.356(6)
C5 H5 0.9300
C6 H6 0.9300
C7 O1 1.426(5)
C7 C9 1.467(6)
C7 C8 1.522(6)
C7 H7 0.9800
C8 O2 1.247(5)
C8 O3 1.256(5)
C9 H9A 0.9600
C9 H9B 0.9600
C9 H9C 0.9600
C10 O4 1.418(5)
C10 C11 1.507(6)
C10 H10A 0.9700
C10 H10B 0.9700
C11 O6 1.221(5)
C11 O5 1.264(5)
C12 N1 1.489(5)
C12 C13 1.516(5)
C12 H12A 0.9700
C12 H12B 0.9700
C13 N2 1.468(6)
C13 H13A 0.9700
C13 H13B 0.9700
N1 H31 0.904(10)
N1 H32 0.907(10)
N1 H33 0.900(10)
N2 H34 0.898(10)
N2 H35 0.900(10)
N2 H36 0.900(10)

loop_
_geom_hbond_atom_site_label_D
_geom_hbond_atom_site_label_H
_geom_hbond_atom_site_label_A
_geom_hbond_site_symmetry_A
_geom_hbond_distance_DH
_geom_hbond_distance_HA
_geom_hbond_distance_DA
_geom_hbond_angle_DHA
N1 H33 O2 1_545 0.900(10) 1.858(17) 2.736(5) 164(4)
N1 H32 O3 . 0.907(10) 1.880(12) 2.784(5) 174(5)
N1 H31 O3 2_545 0.904(10) 1.94(3) 2.764(5) 150(5)
N2 H34 O5 . 0.898(10) 1.858(17) 2.736(5) 166(5)
N2 H35 O5 2_645 0.900(10) 1.94(3) 2.748(5) 148(5)
N2 H36 O6 2_655 0.900(10) 1.841(14) 2.736(5) 172(5)

loop_
_cod_related_entry_id
_cod_related_entry_database
_cod_related_entry_code
1 ChemSpider 30657311
